data_2225990
loop_
_publ_author_name
'Mero\~no, Rafael Mendoza'
'Esculary, Felix N\'apoles'
'Taboada, Laura Men\'endez'
'Garc\'ia-Granda, Santiago'

_publ_section_title
;
 1,2-Diphenyl-2-(<i>m</i>-tolylamino)ethanone
;
_journal_coeditor_code SU2170
_journal_issue 5
_journal_name_full 'Acta Crystallographica Section E'
_journal_page_first o1107
_journal_paper_doi 10.1107/S1600536810013371
_journal_volume 66
_journal_year 2010
_chemical_formula_iupac 'C21 H19 N O'
_chemical_formula_moiety 'C21 H19 N O'
_chemical_formula_sum 'C21 H19 N O'
_chemical_formula_weight 301.37
_chemical_melting_point 385.14
_chemical_name_systematic
;
1,2-Diphenyl-2-(<i>m</i>-tolylamino)ethanone
;
_space_group_IT_number 2
_symmetry_cell_setting triclinic
_symmetry_space_group_name_Hall '-P 1'
_symmetry_space_group_name_H-M 'P -1'
_atom_sites_solution_hydrogens geom
_atom_sites_solution_primary direct
_atom_sites_solution_secondary difmap
_cell_angle_alpha 112.542(5)
_cell_angle_beta 97.396(4)
_cell_angle_gamma 99.960(4)
_cell_formula_units_Z 2
_cell_length_a 6.0510(3)
_cell_length_b 11.5745(4)
_cell_length_c 12.9458(7)
_cell_measurement_reflns_used 4346
_cell_measurement_temperature 293(2)
_cell_measurement_theta_max 66.7168
_cell_measurement_theta_min 3.7903
_cell_volume 805.62(8)
_computing_cell_refinement 'CrysAlis RED (Oxford Diffraction, 2008)'
_computing_data_collection 'CrysAlis CCD (Oxford Diffraction, 2008)'
_computing_data_reduction 'CrysAlis RED (Oxford Diffraction, 2008)'
_computing_molecular_graphics 'ORTEP-3 for Windows (Farrugia, 1997)'
_computing_publication_material
;
WinGX (Farrugia, 1999) and PLATON (Spek, 2009)
;
_computing_structure_refinement 'SHELXL97 (Sheldrick, 2008)'
_computing_structure_solution 'SIR92 (Altomare <i>et al.</i>, 1994)'
_diffrn_ambient_temperature 293(2)
_diffrn_detector_area_resol_mean 16.0827
_diffrn_measured_fraction_theta_full 0.991
_diffrn_measured_fraction_theta_max 0.991
_diffrn_measurement_device_type 'Oxford Diffraction Xcalibur Gemini S'
_diffrn_measurement_method '\w scans'
_diffrn_radiation_monochromator graphite
_diffrn_radiation_source 'Enhance (Cu) X-ray Source'
_diffrn_radiation_type CuK\a
_diffrn_radiation_wavelength 1.54184
_diffrn_reflns_av_R_equivalents 0.0274
_diffrn_reflns_av_sigmaI/netI 0.0247
_diffrn_reflns_limit_h_max 7
_diffrn_reflns_limit_h_min -6
_diffrn_reflns_limit_k_max 13
_diffrn_reflns_limit_k_min -10
_diffrn_reflns_limit_l_max 14
_diffrn_reflns_limit_l_min -15
_diffrn_reflns_number 8027
_diffrn_reflns_theta_full 66.73
_diffrn_reflns_theta_max 66.73
_diffrn_reflns_theta_min 3.78
_exptl_absorpt_coefficient_mu 0.590
_exptl_absorpt_correction_T_max 0.960
_exptl_absorpt_correction_T_min 0.919
_exptl_absorpt_correction_type refdelf
_exptl_absorpt_process_details
;
[cubic fit to sin(theta)/lambda - 24 parameters; Parkin <i>et al.</i>
(1995)]
;
_exptl_crystal_colour yellow
_exptl_crystal_density_diffrn 1.242
_exptl_crystal_density_method 'not measured'
_exptl_crystal_description needle
_exptl_crystal_F_000 320
_exptl_crystal_size_max 0.34
_exptl_crystal_size_mid 0.12
_exptl_crystal_size_min 0.07
_refine_diff_density_max 0.245
_refine_diff_density_min -0.159
_refine_ls_extinction_coef 0.0041(11)
_refine_ls_extinction_expression Fc^*^=kFc[1+0.001xFc^2^\l^3^/sin(2\q)]^-1/4^
_refine_ls_extinction_method 'SHELXL97 (Sheldrick, 2008)'
_refine_ls_goodness_of_fit_ref 1.091
_refine_ls_hydrogen_treatment mixed
_refine_ls_matrix_type full
_refine_ls_number_parameters 213
_refine_ls_number_reflns 2833
_refine_ls_number_restraints 0
_refine_ls_restrained_S_all 1.091
_refine_ls_R_factor_all 0.0532
_refine_ls_R_factor_gt 0.0430
_refine_ls_shift/su_max 0.000
_refine_ls_shift/su_mean 0.000
_refine_ls_structure_factor_coef Fsqd
_refine_ls_weighting_details 'calc w=1/[\s^2^(Fo^2^)+(0.0863P)^2^] where P=(Fo^2^+2Fc^2^)/3'
_refine_ls_weighting_scheme calc
_refine_ls_wR_factor_gt 0.1310
_refine_ls_wR_factor_ref 0.1368
_reflns_number_gt 2174
_reflns_number_total 2833
_reflns_threshold_expression I>2\s(I)
_cod_data_source_file su2170.cif
_cod_data_source_block I
_cod_database_code 2225990
_cod_database_fobs_code 2225990

loop_
_symmetry_equiv_pos_site_id
_symmetry_equiv_pos_as_xyz
1 x,y,z
2 -x,-y,-z

loop_
_atom_site_aniso_label
_atom_site_aniso_U_11
_atom_site_aniso_U_22
_atom_site_aniso_U_33
_atom_site_aniso_U_12
_atom_site_aniso_U_13
_atom_site_aniso_U_23
O1 0.0533(7) 0.0727(8) 0.0548(7) -0.0058(6) 0.0118(5) 0.0167(6)
N1 0.0473(7) 0.0602(8) 0.0438(7) 0.0004(6) 0.0051(6) 0.0207(6)
C1 0.0584(10) 0.0864(13) 0.0546(10) 0.0023(9) 0.0014(8) 0.0235(9)
C2 0.0714(12) 0.1108(17) 0.0540(11) -0.0008(11) -0.0099(10) 0.0220(11)
C3 0.1014(16) 0.0868(14) 0.0459(10) 0.0088(12) 0.0028(10) 0.0164(10)
C4 0.0896(14) 0.0886(14) 0.0559(11) 0.0028(12) 0.0230(10) 0.0096(10)
C5 0.0637(10) 0.0698(11) 0.0536(10) 0.0000(9) 0.0116(8) 0.0066(9)
C6 0.0528(8) 0.0442(8) 0.0467(8) 0.0051(6) 0.0043(7) 0.0180(7)
C7 0.0482(8) 0.0424(8) 0.0495(9) 0.0043(6) 0.0072(7) 0.0189(7)
C8 0.0449(7) 0.0435(7) 0.0419(8) 0.0067(6) 0.0063(6) 0.0148(6)
C9 0.0449(7) 0.0429(8) 0.0373(7) 0.0024(6) -0.0008(6) 0.0114(6)
C10 0.0547(9) 0.0597(9) 0.0553(10) 0.0018(7) 0.0080(7) 0.0239(8)
C11 0.0766(12) 0.0717(12) 0.0716(13) -0.0114(10) 0.0029(10) 0.0387(10)
C12 0.0939(14) 0.0551(10) 0.0810(14) -0.0101(10) -0.0212(11) 0.0360(10)
C13 0.0802(12) 0.0503(10) 0.0758(12) 0.0156(9) -0.0107(10) 0.0177(9)
C14 0.0583(9) 0.0513(9) 0.0527(9) 0.0100(7) 0.0032(7) 0.0152(7)
C15 0.0466(8) 0.0422(7) 0.0455(8) 0.0090(6) 0.0030(6) 0.0199(6)
C16 0.0487(8) 0.0590(9) 0.0502(9) 0.0106(7) 0.0078(7) 0.0202(7)
C17 0.0452(8) 0.0632(10) 0.0640(11) 0.0057(7) 0.0031(7) 0.0253(9)
C18 0.0583(10) 0.0554(9) 0.0591(10) 0.0013(8) -0.0093(8) 0.0178(8)
C19 0.0662(10) 0.0531(9) 0.0479(9) 0.0111(7) 0.0037(7) 0.0187(7)
C20 0.0531(8) 0.0517(8) 0.0481(9) 0.0092(7) 0.0085(7) 0.0230(7)
C21 0.0968(15) 0.0917(15) 0.0515(11) 0.0013(12) 0.0072(10) 0.0113(10)

loop_
_atom_site_type_symbol
_atom_site_label
_atom_site_fract_x
_atom_site_fract_y
_atom_site_fract_z
_atom_site_U_iso_or_equiv
_atom_site_thermal_displace_type
_atom_site_calc_flag
_atom_site_refinement_flags
_atom_site_occupancy
O O1 0.52659(18) 0.50924(11) 0.14596(9) 0.0662(4) Uani . . 1.000
N N1 0.1300(2) 0.38301(13) 0.00199(11) 0.0529(4) Uani . . 1.000
C C1 0.6200(3) 0.63202(19) 0.38272(15) 0.0714(6) Uani . . 1.000
C C2 0.6620(4) 0.6946(2) 0.50033(17) 0.0880(8) Uani . . 1.000
C C3 0.4898(4) 0.6891(2) 0.55688(17) 0.0847(8) Uani . . 1.000
C C4 0.2717(4) 0.6232(2) 0.49658(17) 0.0863(8) Uani . . 1.000
C C5 0.2260(3) 0.56261(18) 0.37817(15) 0.0707(6) Uani . . 1.000
C C6 0.4006(3) 0.56467(14) 0.31949(13) 0.0497(5) Uani . . 1.000
C C7 0.3671(2) 0.49865(14) 0.19224(13) 0.0480(5) Uani . . 1.000
C C8 0.1322(2) 0.41085(13) 0.12058(12) 0.0452(4) Uani . . 1.000
C C9 0.0958(2) 0.28933(13) 0.14383(11) 0.0454(4) Uani . . 1.000
C C10 -0.0802(3) 0.25707(16) 0.19337(14) 0.0586(5) Uani . . 1.000
C C11 -0.1102(3) 0.14576(19) 0.21171(17) 0.0757(7) Uani . . 1.000
C C12 0.0364(4) 0.06604(19) 0.18093(18) 0.0819(7) Uani . . 1.000
C C13 0.2102(3) 0.09623(17) 0.13051(17) 0.0742(7) Uani . . 1.000
C C14 0.2411(3) 0.20731(15) 0.11226(14) 0.0574(5) Uani . . 1.000
C C15 -0.0560(2) 0.30252(13) -0.08485(12) 0.0452(4) Uani . . 1.000
C C16 -0.2728(3) 0.26933(15) -0.06433(14) 0.0540(5) Uani . . 1.000
C C17 -0.4522(3) 0.18600(16) -0.15360(14) 0.0597(6) Uani . . 1.000
C C18 -0.4218(3) 0.13398(16) -0.26408(15) 0.0633(6) Uani . . 1.000
C C19 -0.2086(3) 0.16684(16) -0.28761(14) 0.0578(5) Uani . . 1.000
C C20 -0.0286(3) 0.25155(14) -0.19799(13) 0.0510(5) Uani . . 1.000
C C21 -0.1709(4) 0.1084(2) -0.40766(16) 0.0896(8) Uani . . 1.000
H H1 0.74080 0.63510 0.34540 0.0860 Uiso calc R 1.000
H H2 0.81000 0.74100 0.54130 0.1060 Uiso calc R 1.000
H H3 0.52000 0.73000 0.63640 0.1020 Uiso calc R 1.000
H H4 0.15330 0.61900 0.53520 0.1040 Uiso calc R 1.000
H H5 0.07610 0.52010 0.33780 0.0850 Uiso calc R 1.000
H H8 0.01180 0.45580 0.14410 0.0540 Uiso calc R 1.000
H H10 -0.17960 0.31080 0.21460 0.0700 Uiso calc R 1.000
H H11 -0.22970 0.12480 0.24490 0.0910 Uiso calc R 1.000
H H12 0.01770 -0.00810 0.19430 0.0980 Uiso calc R 1.000
H H13 0.30790 0.04160 0.10850 0.0890 Uiso calc R 1.000
H H14 0.36020 0.22730 0.07850 0.0690 Uiso calc R 1.000
H H16 -0.29700 0.30340 0.00980 0.0650 Uiso calc R 1.000
H H17 -0.59640 0.16470 -0.13870 0.0720 Uiso calc R 1.000
H H18 -0.54410 0.07680 -0.32300 0.0760 Uiso calc R 1.000
H H20 0.11400 0.27500 -0.21360 0.0610 Uiso calc R 1.000
H H21A -0.31250 0.05270 -0.45850 0.1340 Uiso calc R 1.000
H H21B -0.05730 0.05940 -0.40990 0.1340 Uiso calc R 1.000
H H21C -0.11860 0.17570 -0.43120 0.1340 Uiso calc R 1.000
H H22 0.262(3) 0.4037(17) -0.0130(15) 0.062(5) Uiso . . 1.000

loop_
_atom_type_symbol
_atom_type_description
_atom_type_scat_dispersion_real
_atom_type_scat_dispersion_imag
_atom_type_scat_source
C C 0.0181 0.0091 'International Tables Vol C Tables 4.2.6.8 and 6.1.1.4'
H H 0.0000 0.0000 'International Tables Vol C Tables 4.2.6.8 and 6.1.1.4'
O O 0.0492 0.0322 'International Tables Vol C Tables 4.2.6.8 and 6.1.1.4'
N N 0.0311 0.0180 'International Tables Vol C Tables 4.2.6.8 and 6.1.1.4'

loop_
_geom_angle_atom_site_label_1
_geom_angle_atom_site_label_2
_geom_angle_atom_site_label_3
_geom_angle_site_symmetry_1
_geom_angle_site_symmetry_2
_geom_angle_site_symmetry_3
_geom_angle
_geom_angle_publ_flag
C8 N1 C15 . . . 122.36(13) no
C8 N1 H22 . . . 115.3(12) no
C15 N1 H22 . . . 120.7(12) no
C2 C1 C6 . . . 120.89(18) no
C1 C2 C3 . . . 120.6(2) no
C2 C3 C4 . . . 119.66(19) no
C3 C4 C5 . . . 120.3(2) no
C4 C5 C6 . . . 120.71(18) no
C1 C6 C7 . . . 118.15(15) no
C1 C6 C5 . . . 117.76(15) no
C5 C6 C7 . . . 124.08(15) no
O1 C7 C8 . . . 119.84(13) no
O1 C7 C6 . . . 120.53(14) no
C6 C7 C8 . . . 119.55(13) no
N1 C8 C9 . . . 112.77(13) no
C7 C8 C9 . . . 107.94(12) no
N1 C8 C7 . . . 108.31(12) no
C10 C9 C14 . . . 118.55(16) no
C8 C9 C10 . . . 122.18(13) no
C8 C9 C14 . . . 119.26(13) no
C9 C10 C11 . . . 120.72(17) no
C10 C11 C12 . . . 120.06(19) no
C11 C12 C13 . . . 119.8(2) no
C12 C13 C14 . . . 120.36(19) no
C9 C14 C13 . . . 120.52(16) no
C16 C15 C20 . . . 117.97(14) no
N1 C15 C16 . . . 122.36(13) no
N1 C15 C20 . . . 119.68(13) no
C15 C16 C17 . . . 120.25(15) no
C16 C17 C18 . . . 121.25(17) no
C17 C18 C19 . . . 119.89(17) no
C18 C19 C20 . . . 118.88(16) no
C18 C19 C21 . . . 120.58(17) no
C20 C19 C21 . . . 120.51(17) no
C15 C20 C19 . . . 121.73(16) no
C2 C1 H1 . . . 120.00 no
C6 C1 H1 . . . 120.00 no
C1 C2 H2 . . . 120.00 no
C3 C2 H2 . . . 120.00 no
C2 C3 H3 . . . 120.00 no
C4 C3 H3 . . . 120.00 no
C3 C4 H4 . . . 120.00 no
C5 C4 H4 . . . 120.00 no
C4 C5 H5 . . . 120.00 no
C6 C5 H5 . . . 120.00 no
N1 C8 H8 . . . 109.00 no
C7 C8 H8 . . . 109.00 no
C9 C8 H8 . . . 109.00 no
C9 C10 H10 . . . 120.00 no
C11 C10 H10 . . . 120.00 no
C10 C11 H11 . . . 120.00 no
C12 C11 H11 . . . 120.00 no
C11 C12 H12 . . . 120.00 no
C13 C12 H12 . . . 120.00 no
C12 C13 H13 . . . 120.00 no
C14 C13 H13 . . . 120.00 no
C9 C14 H14 . . . 120.00 no
C13 C14 H14 . . . 120.00 no
C15 C16 H16 . . . 120.00 no
C17 C16 H16 . . . 120.00 no
C16 C17 H17 . . . 119.00 no
C18 C17 H17 . . . 119.00 no
C17 C18 H18 . . . 120.00 no
C19 C18 H18 . . . 120.00 no
C15 C20 H20 . . . 119.00 no
C19 C20 H20 . . . 119.00 no
C19 C21 H21A . . . 109.00 no
C19 C21 H21B . . . 109.00 no
C19 C21 H21C . . . 110.00 no
H21A C21 H21B . . . 109.00 no
H21A C21 H21C . . . 110.00 no
H21B C21 H21C . . . 109.00 no

loop_
_geom_bond_atom_site_label_1
_geom_bond_atom_site_label_2
_geom_bond_site_symmetry_1
_geom_bond_site_symmetry_2
_geom_bond_distance
_geom_bond_publ_flag
O1 C7 . . 1.2123(18) no
N1 C8 . . 1.4405(19) no
N1 C15 . . 1.3810(19) no
N1 H22 . . 0.862(19) no
C1 C6 . . 1.383(3) no
C1 C2 . . 1.378(3) no
C2 C3 . . 1.355(3) no
C3 C4 . . 1.365(3) no
C4 C5 . . 1.385(3) no
C5 C6 . . 1.381(3) no
C6 C7 . . 1.495(2) no
C7 C8 . . 1.534(2) no
C8 C9 . . 1.534(2) no
C9 C14 . . 1.388(2) no
C9 C10 . . 1.381(2) no
C10 C11 . . 1.383(3) no
C11 C12 . . 1.375(3) no
C12 C13 . . 1.371(3) no
C13 C14 . . 1.380(3) no
C15 C20 . . 1.398(2) no
C15 C16 . . 1.390(2) no
C16 C17 . . 1.380(2) no
C17 C18 . . 1.374(2) no
C18 C19 . . 1.386(3) no
C19 C20 . . 1.388(2) no
C19 C21 . . 1.505(3) no
C1 H1 . . 0.9300 no
C2 H2 . . 0.9300 no
C3 H3 . . 0.9300 no
C4 H4 . . 0.9300 no
C5 H5 . . 0.9300 no
C8 H8 . . 0.9800 no
C10 H10 . . 0.9300 no
C11 H11 . . 0.9300 no
C12 H12 . . 0.9300 no
C13 H13 . . 0.9300 no
C14 H14 . . 0.9300 no
C16 H16 . . 0.9300 no
C17 H17 . . 0.9300 no
C18 H18 . . 0.9300 no
C20 H20 . . 0.9300 no
C21 H21A . . 0.9600 no
C21 H21B . . 0.9600 no
C21 H21C . . 0.9600 no

loop_
_geom_hbond_atom_site_label_D
_geom_hbond_atom_site_label_H
_geom_hbond_atom_site_label_A
_geom_hbond_site_symmetry_A
_geom_hbond_distance_DH
_geom_hbond_distance_HA
_geom_hbond_distance_DA
_geom_hbond_angle_DHA
N1 H22 O1 2_665 0.859(17) 2.660(17) 3.3913(17) 143.8(15)

loop_
_geom_torsion_atom_site_label_1
_geom_torsion_atom_site_label_2
_geom_torsion_atom_site_label_3
_geom_torsion_atom_site_label_4
_geom_torsion_site_symmetry_1
_geom_torsion_site_symmetry_2
_geom_torsion_site_symmetry_3
_geom_torsion_site_symmetry_4
_geom_torsion
_geom_torsion_publ_flag
C15 N1 C8 C7 . . . . 177.87(14) no
C15 N1 C8 C9 . . . . 58.48(18) no
C8 N1 C15 C16 . . . . 17.0(2) no
C8 N1 C15 C20 . . . . -162.92(15) no
C6 C1 C2 C3 . . . . 1.5(4) no
C2 C1 C6 C5 . . . . 0.1(3) no
C2 C1 C6 C7 . . . . -179.82(19) no
C1 C2 C3 C4 . . . . -1.4(4) no
C2 C3 C4 C5 . . . . -0.3(4) no
C3 C4 C5 C6 . . . . 1.9(4) no
C4 C5 C6 C1 . . . . -1.8(3) no
C4 C5 C6 C7 . . . . 178.17(19) no
C1 C6 C7 O1 . . . . -3.4(3) no
C1 C6 C7 C8 . . . . 173.22(17) no
C5 C6 C7 O1 . . . . 176.72(18) no
C5 C6 C7 C8 . . . . -6.7(3) no
O1 C7 C8 N1 . . . . -16.0(2) no
O1 C7 C8 C9 . . . . 106.37(17) no
C6 C7 C8 N1 . . . . 167.39(14) no
C6 C7 C8 C9 . . . . -70.22(17) no
N1 C8 C9 C10 . . . . -123.21(14) no
N1 C8 C9 C14 . . . . 55.51(17) no
C7 C8 C9 C10 . . . . 117.19(14) no
C7 C8 C9 C14 . . . . -64.09(16) no
C8 C9 C10 C11 . . . . 179.09(15) no
C14 C9 C10 C11 . . . . 0.4(2) no
C8 C9 C14 C13 . . . . -178.99(15) no
C10 C9 C14 C13 . . . . -0.2(2) no
C9 C10 C11 C12 . . . . 0.2(3) no
C10 C11 C12 C13 . . . . -1.0(3) no
C11 C12 C13 C14 . . . . 1.1(3) no
C12 C13 C14 C9 . . . . -0.5(3) no
N1 C15 C16 C17 . . . . -178.40(17) no
C20 C15 C16 C17 . . . . 1.5(3) no
N1 C15 C20 C19 . . . . 177.80(17) no
C16 C15 C20 C19 . . . . -2.2(3) no
C15 C16 C17 C18 . . . . 0.1(3) no
C16 C17 C18 C19 . . . . -1.1(3) no
C17 C18 C19 C20 . . . . 0.5(3) no
C17 C18 C19 C21 . . . . 178.57(19) no
C18 C19 C20 C15 . . . . 1.1(3) no
C21 C19 C20 C15 . . . . -176.92(18) no
